data_4113118
loop_
_publ_author_name
'Puhong Liao'
'Mikhail E. Itkis'
'Richard T. Oakley'
'Fook S. Tham'
'Robert C. Haddon'

_publ_section_title
;
 Light-Mediated C-C \s-Bond Driven Crystallization of a Phenalenyl Radical
 Dimer
;
_journal_name_full 'Journal of the American Chemical Society'
_journal_page_first 14297
_journal_page_last 14302
_journal_paper_doi 10.1021/ja046243z
_journal_volume 126
_journal_year 2004
_chemical_formula_sum 'C42 H48 B N2 O2'
_chemical_formula_weight 623.63
_chemical_name_systematic
; 
 ? 
;
_space_group_IT_number 14
_symmetry_cell_setting monoclinic
_symmetry_space_group_name_Hall '-P 2ybc'
_symmetry_space_group_name_H-M 'P 1 21/c 1'
_atom_sites_solution_hydrogens geom
_atom_sites_solution_primary direct
_atom_sites_solution_secondary difmap
_audit_creation_method SHELXL-97
_cell_angle_alpha 90.00
_cell_angle_beta 93.740(6)
_cell_angle_gamma 90.00
_cell_formula_units_Z 4
_cell_length_a 17.323(3)
_cell_length_b 20.281(5)
_cell_length_c 9.7394(17)
_cell_measurement_temperature 223(2)
_cell_volume 3414.4(12)
_computing_cell_refinement 'Bruker SMART'
_computing_data_collection 'Bruker SMART'
_computing_data_reduction 'Bruker SAINT'
_computing_molecular_graphics 'Bruker SHELXTL'
_computing_publication_material 'Bruker SHELXTL'
_computing_structure_refinement 'SHELXL-97 (Sheldrick, 1997)'
_computing_structure_solution 'SHELXS-97 (Sheldrick, 1990)'
_diffrn_ambient_temperature 223(2)
_diffrn_measured_fraction_theta_full 0.999
_diffrn_measured_fraction_theta_max 0.999
_diffrn_measurement_device_type 'CCD area detector'
_diffrn_measurement_method 'phi and omega scans'
_diffrn_radiation_monochromator graphite
_diffrn_radiation_source 'Normal-focus sealed tube'
_diffrn_radiation_type MoK\a
_diffrn_radiation_wavelength 0.71073
_diffrn_reflns_av_R_equivalents 0.0720
_diffrn_reflns_av_sigmaI/netI 0.0571
_diffrn_reflns_limit_h_max 18
_diffrn_reflns_limit_h_min -18
_diffrn_reflns_limit_k_max 21
_diffrn_reflns_limit_k_min -21
_diffrn_reflns_limit_l_max 10
_diffrn_reflns_limit_l_min -10
_diffrn_reflns_number 20333
_diffrn_reflns_theta_full 21.96
_diffrn_reflns_theta_max 21.96
_diffrn_reflns_theta_min 1.55
_exptl_absorpt_coefficient_mu 0.073
_exptl_absorpt_correction_T_max 0.9985
_exptl_absorpt_correction_T_min 0.9714
_exptl_absorpt_correction_type multi-scan
_exptl_absorpt_process_details 'Bruker SADABS'
_exptl_crystal_colour black
_exptl_crystal_density_diffrn 1.213
_exptl_crystal_density_meas 0
_exptl_crystal_description 'Thin needle'
_exptl_crystal_F_000 1340
_exptl_crystal_size_max 0.40
_exptl_crystal_size_mid 0.27
_exptl_crystal_size_min 0.02
_refine_diff_density_max 0.561
_refine_diff_density_min -0.189
_refine_diff_density_rms 0.049
_refine_ls_extinction_method none
_refine_ls_goodness_of_fit_ref 1.027
_refine_ls_hydrogen_treatment mixed
_refine_ls_matrix_type full
_refine_ls_number_parameters 498
_refine_ls_number_reflns 4176
_refine_ls_number_restraints 298
_refine_ls_restrained_S_all 1.020
_refine_ls_R_factor_all 0.1166
_refine_ls_R_factor_gt 0.0671
_refine_ls_shift/su_max 0.000
_refine_ls_shift/su_mean 0.000
_refine_ls_structure_factor_coef Fsqd
_refine_ls_weighting_details 'calc w=1/[\s^2^(Fo^2^)+(0.1198P)^2^+0.8110P] where P=(Fo^2^+2Fc^2^)/3'
_refine_ls_weighting_scheme calc
_refine_ls_wR_factor_gt 0.1777
_refine_ls_wR_factor_ref 0.2084
_reflns_number_gt 2472
_reflns_number_total 4176
_reflns_threshold_expression >2sigma(I)
_cod_data_source_file ja046243zsi20040628_100212.cif
_cod_data_source_block rh42octy
_cod_database_code 4113118

loop_
_symmetry_equiv_pos_as_xyz
'x, y, z'
'-x, y+1/2, -z+1/2'
'-x, -y, -z'
'x, -y-1/2, z-1/2'

loop_
_atom_site_label
_atom_site_type_symbol
_atom_site_fract_x
_atom_site_fract_y
_atom_site_fract_z
_atom_site_U_iso_or_equiv
_atom_site_adp_type
_atom_site_occupancy
_atom_site_symmetry_multiplicity
_atom_site_calc_flag
_atom_site_refinement_flags
_atom_site_disorder_assembly
_atom_site_disorder_group
B1 B 0.3580(3) 0.4176(3) 0.5867(5) 0.0471(13) Uani 1 1 d . . .
O1 O 0.44146(15) 0.42969(13) 0.6004(3) 0.0508(8) Uani 1 1 d . . .
C1 C 0.4838(2) 0.42748(18) 0.7193(4) 0.0433(10) Uani 1 1 d . . .
C2 C 0.5652(2) 0.43638(19) 0.7136(5) 0.0511(11) Uani 1 1 d . . .
H2A H 0.5869 0.4435 0.6288 0.061 Uiso 1 1 calc R . .
C3 C 0.6107(2) 0.43443(19) 0.8316(5) 0.0503(11) Uani 1 1 d . . .
H3A H 0.6644 0.4400 0.8273 0.060 Uiso 1 1 calc R . .
C3A C 0.5805(2) 0.42433(18) 0.9614(4) 0.0456(11) Uani 1 1 d . . .
C4 C 0.6262(3) 0.4229(2) 1.0847(5) 0.0564(12) Uani 1 1 d . . .
H4A H 0.6802 0.4266 1.0823 0.068 Uiso 1 1 calc R . .
C5 C 0.5948(3) 0.4163(2) 1.2083(5) 0.0588(12) Uani 1 1 d . . .
H5A H 0.6269 0.4165 1.2899 0.071 Uiso 1 1 calc R . .
C6 C 0.5159(3) 0.4094(2) 1.2141(5) 0.0565(12) Uani 1 1 d . . .
H6A H 0.4947 0.4047 1.3000 0.068 Uiso 1 1 calc R . .
C6A C 0.4675(2) 0.40920(18) 1.0950(4) 0.0456(11) Uani 1 1 d . . .
C7 C 0.3850(2) 0.40236(19) 1.0954(4) 0.0492(11) Uani 1 1 d . . .
H7A H 0.3629 0.3968 1.1802 0.059 Uiso 1 1 calc R . .
C8 C 0.3378(2) 0.40357(19) 0.9803(4) 0.0482(11) Uani 1 1 d . . .
H8A H 0.2841 0.3996 0.9865 0.058 Uiso 1 1 calc R . .
C9 C 0.3686(2) 0.41085(18) 0.8486(4) 0.0437(10) Uani 1 1 d . . .
C9A C 0.4515(2) 0.41692(18) 0.8450(4) 0.0413(10) Uani 1 1 d . . .
C9B C 0.4993(2) 0.41678(18) 0.9660(4) 0.0401(10) Uani 1 1 d . . .
N9 N 0.32530(18) 0.41229(16) 0.7319(3) 0.0450(9) Uani 1 1 d . . .
O11 O 0.32369(17) 0.47563(13) 0.5193(3) 0.0544(8) Uani 1 1 d . . .
C11 C 0.2675(2) 0.4717(2) 0.4165(4) 0.0511(11) Uani 1 1 d . . .
C12 C 0.2307(3) 0.5294(3) 0.3745(5) 0.0656(13) Uani 1 1 d . . .
H12A H 0.2442 0.5695 0.4182 0.079 Uiso 1 1 calc R . .
C13 C 0.1743(3) 0.5278(3) 0.2684(6) 0.0755(16) Uani 1 1 d . . .
H13A H 0.1487 0.5671 0.2418 0.091 Uiso 1 1 calc R . .
C13A C 0.1543(3) 0.4699(3) 0.2000(5) 0.0725(15) Uani 1 1 d . . .
C14 C 0.0982(3) 0.4676(4) 0.0867(6) 0.094(2) Uani 1 1 d . . .
H14A H 0.0724 0.5063 0.0571 0.113 Uiso 1 1 calc R . .
C15 C 0.0815(4) 0.4094(5) 0.0207(6) 0.106(2) Uani 1 1 d . . .
H15A H 0.0437 0.4091 -0.0531 0.128 Uiso 1 1 calc R . .
C16 C 0.1178(3) 0.3512(4) 0.0579(5) 0.0899(19) Uani 1 1 d . . .
H16A H 0.1065 0.3123 0.0080 0.108 Uiso 1 1 calc R . .
C16A C 0.1732(3) 0.3507(3) 0.1743(5) 0.0660(14) Uani 1 1 d . . .
C17 C 0.2106(3) 0.2931(3) 0.2209(5) 0.0685(14) Uani 1 1 d . . .
H17A H 0.1983 0.2531 0.1759 0.082 Uiso 1 1 calc R . .
C18 C 0.2647(3) 0.2930(2) 0.3303(5) 0.0602(12) Uani 1 1 d . . .
H18A H 0.2878 0.2530 0.3597 0.072 Uiso 1 1 calc R . .
C19 C 0.2862(2) 0.3521(2) 0.3993(4) 0.0470(11) Uani 1 1 d . . .
C19A C 0.2488(2) 0.4113(2) 0.3534(4) 0.0483(11) Uani 1 1 d . . .
C19B C 0.1918(2) 0.4105(3) 0.2426(5) 0.0586(13) Uani 1 1 d . . .
N11 N 0.34056(18) 0.35546(16) 0.5060(3) 0.0459(9) Uani 1 1 d . . .
C21 C 0.2406(2) 0.4128(2) 0.7316(4) 0.0528(12) Uani 1 1 d D . .
H21A H 0.2244 0.3822 0.8020 0.063 Uiso 1 1 calc R . .
H21B H 0.2188 0.3972 0.6421 0.063 Uiso 1 1 calc R . .
C22 C 0.2084(2) 0.4808(2) 0.7591(5) 0.0590(12) Uani 1 1 d D . .
H22A H 0.2073 0.4867 0.8588 0.071 Uiso 1 1 calc R . .
H22B H 0.2438 0.5138 0.7254 0.071 Uiso 1 1 calc R . .
C23 C 0.1291(2) 0.4938(2) 0.6948(5) 0.0633(13) Uani 1 1 d D A .
H23A H 0.0927 0.4630 0.7337 0.076 Uiso 1 1 calc R . .
H23B H 0.1290 0.4850 0.5959 0.076 Uiso 1 1 calc R . .
C24 C 0.1012(3) 0.5632(3) 0.7157(6) 0.0856(17) Uani 1 1 d D . .
H24A H 0.1432 0.5946 0.7027 0.103 Uiso 0.706(9) 1 calc PR A 1
H24B H 0.0847 0.5684 0.8094 0.103 Uiso 0.706(9) 1 calc PR A 1
H24C H 0.1072 0.5685 0.8158 0.103 Uiso 0.294(9) 1 calc PR A 2
H24D H 0.1425 0.5900 0.6799 0.103 Uiso 0.294(9) 1 calc PR A 2
C25 C 0.0334(4) 0.5770(3) 0.6114(9) 0.066(3) Uani 0.706(9) 1 d PDU A 1
H25A H 0.0497 0.5695 0.5182 0.080 Uiso 0.706(9) 1 calc PR A 1
H25B H -0.0089 0.5464 0.6269 0.080 Uiso 0.706(9) 1 calc PR A 1
C26 C 0.0047(4) 0.6466(4) 0.6227(8) 0.079(3) Uani 0.706(9) 1 d PDU A 1
H26A H -0.0165 0.6522 0.7128 0.095 Uiso 0.706(9) 1 calc PR A 1
H26B H 0.0488 0.6767 0.6187 0.095 Uiso 0.706(9) 1 calc PR A 1
C27 C -0.0557(5) 0.6661(6) 0.5138(9) 0.090(3) Uani 0.706(9) 1 d PDU A 1
H27A H -0.0803 0.7069 0.5425 0.108 Uiso 0.706(9) 1 calc PR A 1
H27B H -0.0956 0.6318 0.5068 0.108 Uiso 0.706(9) 1 calc PR A 1
C28 C -0.0259(10) 0.6767(10) 0.3733(13) 0.100(4) Uani 0.706(9) 1 d PDU A 1
H28A H -0.0685 0.6890 0.3088 0.150 Uiso 0.706(9) 1 calc PR A 1
H28B H -0.0025 0.6364 0.3426 0.150 Uiso 0.706(9) 1 calc PR A 1
H28C H 0.0124 0.7117 0.3781 0.150 Uiso 0.706(9) 1 calc PR A 1
C25D C 0.0296(9) 0.6031(11) 0.6771(16) 0.071(6) Uani 0.294(9) 1 d PDU A 2
H25C H -0.0174 0.5777 0.6904 0.085 Uiso 0.294(9) 1 calc PR A 2
H25D H 0.0286 0.6438 0.7315 0.085 Uiso 0.294(9) 1 calc PR A 2
C26D C 0.0372(8) 0.6181(9) 0.5276(14) 0.066(5) Uani 0.294(9) 1 d PDU A 2
H26C H 0.0880 0.6382 0.5175 0.079 Uiso 0.294(9) 1 calc PR A 2
H26D H 0.0358 0.5764 0.4765 0.079 Uiso 0.294(9) 1 calc PR A 2
C27D C -0.0238(14) 0.6629(16) 0.463(3) 0.095(7) Uani 0.294(9) 1 d PDU A 2
H27C H -0.0256 0.7032 0.5187 0.114 Uiso 0.294(9) 1 calc PR A 2
H27D H -0.0742 0.6411 0.4654 0.114 Uiso 0.294(9) 1 calc PR A 2
C28D C -0.010(3) 0.681(3) 0.317(3) 0.134(13) Uani 0.294(9) 1 d PDU A 2
H28D H -0.0510 0.7109 0.2818 0.201 Uiso 0.294(9) 1 calc PR A 2
H28E H -0.0105 0.6420 0.2607 0.201 Uiso 0.294(9) 1 calc PR A 2
H28F H 0.0393 0.7034 0.3141 0.201 Uiso 0.294(9) 1 calc PR A 2
C31 C 0.3800(2) 0.2951(2) 0.5545(4) 0.0523(12) Uani 1 1 d D . .
H31A H 0.3413 0.2602 0.5612 0.063 Uiso 1 1 calc R . .
H31B H 0.4036 0.3029 0.6472 0.063 Uiso 1 1 calc R . .
C32 C 0.4421(2) 0.2710(2) 0.4637(5) 0.0587(12) Uani 1 1 d D . .
H32A H 0.4347 0.2236 0.4482 0.070 Uiso 1 1 calc R . .
H32B H 0.4346 0.2930 0.3742 0.070 Uiso 1 1 calc R . .
C33 C 0.5228(2) 0.2821(3) 0.5176(5) 0.0739(15) Uani 1 1 d D B .
H33A H 0.5292 0.2613 0.6084 0.089 Uiso 1 1 calc R . .
H33B H 0.5299 0.3296 0.5313 0.089 Uiso 1 1 calc R . .
C34 C 0.5865(2) 0.2580(2) 0.4342(5) 0.0634(13) Uani 1 1 d D . .
H34A H 0.5746 0.2125 0.4062 0.076 Uiso 0.780(11) 1 calc PR B 3
H34B H 0.5862 0.2847 0.3502 0.076 Uiso 0.780(11) 1 calc PR B 3
H34C H 0.5915 0.2101 0.4451 0.076 Uiso 0.220(11) 1 calc PR B 4
H34D H 0.5732 0.2672 0.3368 0.076 Uiso 0.220(11) 1 calc PR B 4
C35 C 0.6660(3) 0.2592(5) 0.5006(9) 0.079(3) Uani 0.780(11) 1 d PDU B 3
H35A H 0.6647 0.2364 0.5892 0.094 Uiso 0.780(11) 1 calc PR B 3
H35B H 0.6792 0.3053 0.5208 0.094 Uiso 0.780(11) 1 calc PR B 3
C36 C 0.7304(4) 0.2303(5) 0.4268(10) 0.086(3) Uani 0.780(11) 1 d PDU B 3
H36A H 0.7353 0.2547 0.3410 0.103 Uiso 0.780(11) 1 calc PR B 3
H36B H 0.7173 0.1845 0.4024 0.103 Uiso 0.780(11) 1 calc PR B 3
C37 C 0.8064(4) 0.2313(7) 0.5084(12) 0.129(4) Uani 0.780(11) 1 d PDU B 3
H37A H 0.8222 0.2772 0.5248 0.155 Uiso 0.780(11) 1 calc PR B 3
H37B H 0.8004 0.2106 0.5980 0.155 Uiso 0.780(11) 1 calc PR B 3
C38 C 0.8682(5) 0.1963(5) 0.4384(12) 0.143(5) Uani 0.780(11) 1 d PDU B 3
H38A H 0.9159 0.1974 0.4965 0.215 Uiso 0.780(11) 1 calc PR B 3
H38B H 0.8763 0.2179 0.3516 0.215 Uiso 0.780(11) 1 calc PR B 3
H38C H 0.8529 0.1509 0.4216 0.215 Uiso 0.780(11) 1 calc PR B 3
C35D C 0.6621(8) 0.2896(14) 0.476(4) 0.092(11) Uani 0.220(11) 1 d PDU B 4
H35C H 0.6559 0.3372 0.4617 0.110 Uiso 0.220(11) 1 calc PR B 4
H35D H 0.6721 0.2826 0.5748 0.110 Uiso 0.220(11) 1 calc PR B 4
C36D C 0.7327(16) 0.269(2) 0.408(4) 0.100(8) Uani 0.220(11) 1 d PDU B 4
H36C H 0.7077 0.2513 0.3225 0.120 Uiso 0.220(11) 1 calc PR B 4
H36D H 0.7506 0.3128 0.3810 0.120 Uiso 0.220(11) 1 calc PR B 4
C37D C 0.8074(17) 0.2332(17) 0.407(4) 0.120(9) Uani 0.220(11) 1 d PDU B 4
H37C H 0.8499 0.2649 0.4203 0.144 Uiso 0.220(11) 1 calc PR B 4
H37D H 0.8113 0.2128 0.3161 0.144 Uiso 0.220(11) 1 calc PR B 4
C38D C 0.817(2) 0.1811(15) 0.514(3) 0.121(12) Uani 0.220(11) 1 d PDU B 4
H38D H 0.8684 0.1630 0.5157 0.182 Uiso 0.220(11) 1 calc PR B 4
H38E H 0.7791 0.1463 0.4941 0.182 Uiso 0.220(11) 1 calc PR B 4
H38F H 0.8081 0.2001 0.6035 0.182 Uiso 0.220(11) 1 calc PR B 4

loop_
_atom_site_aniso_label
_atom_site_aniso_U_11
_atom_site_aniso_U_22
_atom_site_aniso_U_33
_atom_site_aniso_U_23
_atom_site_aniso_U_13
_atom_site_aniso_U_12
B1 0.045(3) 0.054(3) 0.044(3) 0.006(3) 0.010(2) 0.004(2)
O1 0.0450(18) 0.059(2) 0.0498(18) 0.0047(14) 0.0137(15) -0.0058(13)
C1 0.043(3) 0.036(3) 0.052(3) 0.0004(19) 0.012(2) -0.0004(18)
C2 0.047(3) 0.045(3) 0.063(3) -0.007(2) 0.020(2) -0.004(2)
C3 0.037(2) 0.044(3) 0.071(3) -0.003(2) 0.009(2) -0.0004(19)
C3A 0.050(3) 0.030(2) 0.058(3) -0.0014(19) 0.008(2) 0.0027(19)
C4 0.051(3) 0.047(3) 0.072(3) -0.002(2) 0.002(3) 0.000(2)
C5 0.064(3) 0.044(3) 0.067(3) 0.005(2) -0.006(3) 0.002(2)
C6 0.073(4) 0.038(3) 0.059(3) 0.003(2) 0.006(3) 0.003(2)
C6A 0.054(3) 0.029(2) 0.054(3) 0.005(2) 0.010(2) 0.0031(19)
C7 0.061(3) 0.040(3) 0.049(3) 0.005(2) 0.018(2) 0.002(2)
C8 0.049(3) 0.047(3) 0.051(3) 0.003(2) 0.017(2) -0.001(2)
C9 0.046(3) 0.031(2) 0.056(3) 0.000(2) 0.014(2) -0.0033(18)
C9A 0.043(3) 0.030(2) 0.052(3) -0.0008(19) 0.015(2) -0.0019(18)
C9B 0.043(3) 0.029(2) 0.048(3) 0.0002(19) 0.006(2) 0.0030(18)
N9 0.039(2) 0.047(2) 0.050(2) -0.0010(17) 0.0103(18) -0.0005(16)
O11 0.0584(19) 0.0465(19) 0.0591(19) 0.0030(15) 0.0101(16) -0.0004(15)
C11 0.045(3) 0.057(3) 0.053(3) 0.013(2) 0.017(2) 0.010(2)
C12 0.059(3) 0.063(3) 0.078(3) 0.016(3) 0.028(3) 0.012(3)
C13 0.056(3) 0.085(4) 0.088(4) 0.040(4) 0.022(3) 0.025(3)
C13A 0.049(3) 0.104(5) 0.066(4) 0.033(3) 0.016(3) 0.009(3)
C14 0.065(4) 0.142(7) 0.077(4) 0.044(4) 0.004(3) 0.014(4)
C15 0.072(4) 0.186(8) 0.059(4) 0.035(5) -0.004(3) -0.006(5)
C16 0.066(4) 0.143(6) 0.059(4) 0.008(4) 0.000(3) -0.019(4)
C16A 0.043(3) 0.107(5) 0.049(3) 0.008(3) 0.011(2) -0.011(3)
C17 0.056(3) 0.086(4) 0.064(3) -0.009(3) 0.011(3) -0.015(3)
C18 0.051(3) 0.067(3) 0.063(3) -0.007(3) 0.005(2) -0.004(2)
C19 0.040(2) 0.056(3) 0.046(3) 0.004(2) 0.010(2) 0.001(2)
C19A 0.039(2) 0.066(3) 0.043(3) 0.005(2) 0.019(2) 0.000(2)
C19B 0.041(3) 0.087(4) 0.050(3) 0.012(3) 0.016(2) -0.001(3)
N11 0.049(2) 0.044(2) 0.045(2) 0.0022(17) 0.0062(18) 0.0024(17)
C21 0.041(3) 0.063(3) 0.056(3) -0.004(2) 0.013(2) -0.006(2)
C22 0.038(3) 0.073(3) 0.067(3) -0.010(2) 0.007(2) 0.000(2)
C23 0.049(3) 0.078(4) 0.063(3) 0.008(3) 0.005(2) 0.001(2)
C24 0.052(3) 0.092(5) 0.113(5) 0.022(3) 0.010(3) 0.009(3)
C25 0.062(5) 0.065(5) 0.075(6) 0.008(5) 0.019(5) 0.015(4)
C26 0.069(5) 0.076(5) 0.092(6) 0.002(5) 0.014(4) 0.019(4)
C27 0.074(7) 0.091(6) 0.104(7) 0.020(6) 0.005(5) 0.015(5)
C28 0.108(9) 0.092(9) 0.101(9) 0.016(10) 0.015(9) -0.001(7)
C25D 0.059(10) 0.067(14) 0.092(11) -0.007(10) 0.046(10) 0.031(10)
C26D 0.047(9) 0.064(11) 0.088(10) -0.017(9) 0.016(8) 0.006(7)
C27D 0.069(14) 0.094(14) 0.124(16) 0.021(15) 0.023(14) 0.012(11)
C28D 0.13(3) 0.15(3) 0.12(2) 0.03(2) -0.01(2) -0.01(3)
C31 0.055(3) 0.043(3) 0.059(3) 0.007(2) 0.007(2) -0.004(2)
C32 0.057(3) 0.048(3) 0.071(3) 0.003(2) 0.008(3) 0.002(2)
C33 0.054(3) 0.104(4) 0.063(3) -0.014(3) -0.001(3) 0.006(3)
C34 0.061(3) 0.053(3) 0.077(3) 0.002(2) 0.007(3) 0.011(2)
C35 0.056(4) 0.085(7) 0.095(6) -0.006(5) 0.003(4) 0.007(4)
C36 0.068(4) 0.071(6) 0.120(6) -0.008(5) 0.011(4) -0.016(4)
C37 0.068(5) 0.167(10) 0.152(10) -0.073(9) 0.011(6) 0.002(6)
C38 0.076(6) 0.146(10) 0.210(12) -0.048(8) 0.025(7) 0.015(6)
C35D 0.073(15) 0.08(2) 0.12(2) 0.014(18) 0.004(13) 0.042(14)
C36D 0.081(14) 0.109(18) 0.111(16) -0.009(17) 0.012(12) 0.023(13)
C37D 0.084(15) 0.139(18) 0.142(19) -0.012(16) 0.032(16) 0.025(13)
C38D 0.12(3) 0.07(2) 0.17(3) -0.032(16) 0.00(2) 0.033(18)

loop_
_atom_type_symbol
_atom_type_description
_atom_type_scat_dispersion_real
_atom_type_scat_dispersion_imag
_atom_type_scat_source
C C 0.0033 0.0016 'International Tables Vol C Tables 4.2.6.8 and 6.1.1.4'
H H 0.0000 0.0000 'International Tables Vol C Tables 4.2.6.8 and 6.1.1.4'
B B 0.0013 0.0007 'International Tables Vol C Tables 4.2.6.8 and 6.1.1.4'
N N 0.0061 0.0033 'International Tables Vol C Tables 4.2.6.8 and 6.1.1.4'
O O 0.0106 0.0060 'International Tables Vol C Tables 4.2.6.8 and 6.1.1.4'

loop_
_geom_angle_atom_site_label_1
_geom_angle_atom_site_label_2
_geom_angle_atom_site_label_3
_geom_angle
O11 B1 O1 106.1(3)
O11 B1 N11 112.3(4)
O1 B1 N11 110.5(3)
O11 B1 N9 107.6(3)
O1 B1 N9 110.1(3)
N11 B1 N9 110.0(3)
C1 O1 B1 124.0(3)
O1 C1 C9A 122.6(4)
O1 C1 C2 116.8(4)
C9A C1 C2 120.6(4)
C3 C2 C1 119.1(4)
C2 C3 C3A 122.3(4)
C4 C3A C3 123.4(4)
C4 C3A C9B 118.6(4)
C3 C3A C9B 118.0(4)
C5 C4 C3A 121.8(4)
C4 C5 C6 120.1(4)
C5 C6 C6A 120.8(4)
C6 C6A C9B 119.7(4)
C6 C6A C7 123.1(4)
C9B C6A C7 117.3(4)
C8 C7 C6A 123.2(4)
C7 C8 C9 120.5(4)
N9 C9 C8 123.4(4)
N9 C9 C9A 119.1(4)
C8 C9 C9A 117.5(4)
C1 C9A C9B 119.4(4)
C1 C9A C9 119.4(4)
C9B C9A C9 121.0(4)
C9A C9B C6A 120.5(4)
C9A C9B C3A 120.5(4)
C6A C9B C3A 119.0(4)
C9 N9 C21 120.9(3)
C9 N9 B1 124.2(3)
C21 N9 B1 114.8(3)
C11 O11 B1 122.6(3)
O11 C11 C12 117.7(5)
O11 C11 C19A 120.8(4)
C12 C11 C19A 121.5(4)
C13 C12 C11 119.7(5)
C12 C13 C13A 121.7(5)
C13 C13A C19B 119.0(5)
C13 C13A C14 122.6(6)
C19B C13A C14 118.3(6)
C15 C14 C13A 120.4(6)
C14 C15 C16 122.6(6)
C15 C16 C16A 118.9(6)
C17 C16A C19B 118.6(4)
C17 C16A C16 122.3(6)
C19B C16A C16 119.1(6)
C18 C17 C16A 122.2(5)
C17 C18 C19 120.9(5)
N11 C19 C18 123.7(4)
N11 C19 C19A 118.5(4)
C18 C19 C19A 117.8(4)
C11 C19A C19B 118.4(4)
C11 C19A C19 120.9(4)
C19B C19A C19 120.8(4)
C16A C19B C19A 119.7(5)
C16A C19B C13A 120.5(5)
C19A C19B C13A 119.8(5)
C19 N11 C31 119.4(3)
C19 N11 B1 123.1(4)
C31 N11 B1 117.2(3)
N9 C21 C22 112.7(3)
C23 C22 C21 115.1(4)
C22 C23 C24 113.7(4)
C25D C24 C23 137.2(11)
C25D C24 C25 32.0(7)
C23 C24 C25 108.7(5)
C26 C25 C24 111.5(6)
C27 C26 C25 114.6(7)
C26 C27 C28 114.6(9)
C26D C25D C24 103.1(10)
C27D C26D C25D 115.0(14)
C26D C27D C28D 113(3)
N11 C31 C32 114.5(3)
C33 C32 C31 115.7(4)
C32 C33 C34 118.2(4)
C35 C34 C35D 25.8(13)
C35 C34 C33 117.1(5)
C35D C34 C33 112.3(12)
C34 C35 C36 119.1(6)
C35 C36 C37 113.6(7)
C38 C37 C36 112.7(8)
C36D C35D C34 119(2)
C37D C36D C35D 152(3)
C36D C37D C38D 113(3)

loop_
_geom_bond_atom_site_label_1
_geom_bond_atom_site_label_2
_geom_bond_distance
B1 O11 1.455(5)
B1 O1 1.464(5)
B1 N11 1.506(6)
B1 N9 1.561(5)
O1 C1 1.331(4)
C1 C9A 1.395(5)
C1 C2 1.427(6)
C2 C3 1.351(6)
C3 C3A 1.415(6)
C3A C4 1.395(6)
C3A C9B 1.419(5)
C4 C5 1.359(6)
C5 C6 1.379(6)
C6 C6A 1.386(6)
C6A C9B 1.412(5)
C6A C7 1.437(6)
C7 C8 1.344(5)
C8 C9 1.428(5)
C9 N9 1.320(5)
C9 C9A 1.444(5)
C9A C9B 1.396(5)
N9 C21 1.467(5)
O11 C11 1.352(5)
C11 C12 1.381(6)
C11 C19A 1.399(6)
C12 C13 1.376(7)
C13 C13A 1.383(7)
C13A C19B 1.418(7)
C13A C14 1.423(7)
C14 C15 1.366(9)
C15 C16 1.375(9)
C16 C16A 1.437(7)
C16A C17 1.397(7)
C16A C19B 1.411(7)
C17 C18 1.372(6)
C18 C19 1.414(6)
C19 N11 1.358(5)
C19 C19A 1.421(6)
C19A C19B 1.415(6)
N11 C31 1.465(5)
C21 C22 1.517(5)
C22 C23 1.496(5)
C23 C24 1.507(5)
C24 C25D 1.507(8)
C24 C25 1.528(6)
C25 C26 1.502(6)
C26 C27 1.493(7)
C27 C28 1.510(7)
C25D C26D 1.501(8)
C26D C27D 1.500(8)
C27D C28D 1.509(8)
C31 C32 1.517(5)
C32 C33 1.478(5)
C33 C34 1.495(5)
C34 C35 1.483(6)
C34 C35D 1.490(8)
C35 C36 1.486(6)
C36 C37 1.494(7)
C37 C38 1.486(7)
C35D C36D 1.487(8)
C36D C37D 1.486(8)
C37D C38D 1.490(8)

loop_
_geom_torsion_atom_site_label_1
_geom_torsion_atom_site_label_2
_geom_torsion_atom_site_label_3
_geom_torsion_atom_site_label_4
_geom_torsion
O11 B1 O1 C1 124.4(4)
N11 B1 O1 C1 -113.6(4)
N9 B1 O1 C1 8.2(5)
B1 O1 C1 C9A -3.7(6)
B1 O1 C1 C2 176.2(4)
O1 C1 C2 C3 -179.9(4)
C9A C1 C2 C3 0.0(6)
C1 C2 C3 C3A -0.5(6)
C2 C3 C3A C4 -179.2(4)
C2 C3 C3A C9B -0.7(6)
C3 C3A C4 C5 176.7(4)
C9B C3A C4 C5 -1.8(6)
C3A C4 C5 C6 1.4(6)
C4 C5 C6 C6A -0.2(6)
C5 C6 C6A C9B -0.5(6)
C5 C6 C6A C7 -179.8(4)
C6 C6A C7 C8 178.6(4)
C9B C6A C7 C8 -0.7(6)
C6A C7 C8 C9 1.1(6)
C7 C8 C9 N9 179.9(4)
C7 C8 C9 C9A -0.2(6)
O1 C1 C9A C9B -178.5(4)
C2 C1 C9A C9B 1.6(5)
O1 C1 C9A C9 -2.7(5)
C2 C1 C9A C9 177.4(3)
N9 C9 C9A C1 3.2(5)
C8 C9 C9A C1 -176.8(3)
N9 C9 C9A C9B 178.9(4)
C8 C9 C9A C9B -1.1(5)
C1 C9A C9B C6A 177.1(3)
C9 C9A C9B C6A 1.4(5)
C1 C9A C9B C3A -2.8(5)
C9 C9A C9B C3A -178.5(3)
C6 C6A C9B C9A -179.8(4)
C7 C6A C9B C9A -0.5(5)
C6 C6A C9B C3A 0.1(5)
C7 C6A C9B C3A 179.4(3)
C4 C3A C9B C9A -179.1(4)
C3 C3A C9B C9A 2.4(5)
C4 C3A C9B C6A 1.0(5)
C3 C3A C9B C6A -177.6(3)
C8 C9 N9 C21 6.0(6)
C9A C9 N9 C21 -174.0(3)
C8 C9 N9 B1 -177.7(4)
C9A C9 N9 B1 2.4(5)
O11 B1 N9 C9 -122.9(4)
O1 B1 N9 C9 -7.6(5)
N11 B1 N9 C9 114.4(4)
O11 B1 N9 C21 53.6(4)
O1 B1 N9 C21 168.9(3)
N11 B1 N9 C21 -69.0(4)
O1 B1 O11 C11 136.4(3)
N11 B1 O11 C11 15.6(5)
N9 B1 O11 C11 -105.7(4)
B1 O11 C11 C12 170.2(4)
B1 O11 C11 C19A -11.2(5)
O11 C11 C12 C13 178.7(4)
C19A C11 C12 C13 0.1(6)
C11 C12 C13 C13A -1.5(7)
C12 C13 C13A C19B 1.5(7)
C12 C13 C13A C14 -177.6(4)
C13 C13A C14 C15 178.7(5)
C19B C13A C14 C15 -0.4(8)
C13A C14 C15 C16 -0.8(9)
C14 C15 C16 C16A 2.6(9)
C15 C16 C16A C17 178.0(5)
C15 C16 C16A C19B -3.2(7)
C19B C16A C17 C18 -0.2(7)
C16 C16A C17 C18 178.6(4)
C16A C17 C18 C19 -1.3(7)
C17 C18 C19 N11 -178.4(4)
C17 C18 C19 C19A 1.2(6)
O11 C11 C19A C19B -177.4(3)
C12 C11 C19A C19B 1.2(6)
O11 C11 C19A C19 2.5(6)
C12 C11 C19A C19 -178.9(4)
N11 C19 C19A C11 0.0(5)
C18 C19 C19A C11 -179.6(4)
N11 C19 C19A C19B 179.9(3)
C18 C19 C19A C19B 0.3(5)
C17 C16A C19B C19A 1.7(6)
C16 C16A C19B C19A -177.2(4)
C17 C16A C19B C13A -179.0(4)
C16 C16A C19B C13A 2.1(6)
C11 C19A C19B C16A 178.2(4)
C19 C19A C19B C16A -1.7(6)
C11 C19A C19B C13A -1.1(6)
C19 C19A C19B C13A 178.9(4)
C13 C13A C19B C16A -179.5(4)
C14 C13A C19B C16A -0.3(6)
C13 C13A C19B C19A -0.2(6)
C14 C13A C19B C19A 179.0(4)
C18 C19 N11 C31 -0.2(6)
C19A C19 N11 C31 -179.8(3)
C18 C19 N11 B1 -174.5(4)
C19A C19 N11 B1 5.9(5)
O11 B1 N11 C19 -13.1(5)
O1 B1 N11 C19 -131.4(4)
N9 B1 N11 C19 106.8(4)
O11 B1 N11 C31 172.5(3)
O1 B1 N11 C31 54.2(4)
N9 B1 N11 C31 -67.6(4)
C9 N9 C21 C22 80.2(5)
B1 N9 C21 C22 -96.5(4)
N9 C21 C22 C23 150.9(4)
C21 C22 C23 C24 -175.9(4)
C22 C23 C24 C25D -179.7(10)
C22 C23 C24 C25 162.5(5)
C25D C24 C25 C26 25.4(15)
C23 C24 C25 C26 -177.7(6)
C24 C25 C26 C27 173.5(7)
C25 C26 C27 C28 -73.1(14)
C23 C24 C25D C26D -76.2(18)
C25 C24 C25D C26D -43.1(11)
C24 C25D C26D C27D -175.0(19)
C25D C26D C27D C28D 175(4)
C19 N11 C31 C32 76.8(4)
B1 N11 C31 C32 -108.6(4)
N11 C31 C32 C33 105.4(5)
C31 C32 C33 C34 178.6(4)
C32 C33 C34 C35 -169.8(6)
C32 C33 C34 C35D 162.2(17)
C35D C34 C35 C36 -100(4)
C33 C34 C35 C36 174.6(7)
C34 C35 C36 C37 -176.7(10)
C35 C36 C37 C38 174.4(12)
C35 C34 C35D C36D 71(3)
C33 C34 C35D C36D 177(2)
C34 C35D C36D C37D -105(9)
C35D C36D C37D C38D 18(11)
